data_7005378
loop_
_publ_author_name
'Clegg, Jack K.'
'Bray, David J.'
'Gloe, Kerstin'
'Gloe, Karsten'
'Hayter, Michael J.'
'Jolliffe, Katrina A.'
'Lawrance, Geoffrey A.'
'Meehan, George V.'
'McMurtrie, John C.'
'Lindoy, Leonard F.'
'Wenzel, Marco'

_publ_section_title
;
 Neutral (bis-beta-diketonato) iron(III), cobalt(II), nickel(II),
 copper(II) and zinc(II) metallocycles: structural, electrochemical and
 solvent extraction studies.
;
_journal_issue 17
_journal_name_full 'Dalton transactions (Cambridge, England : 2003)'
_journal_page_first 1719
_journal_page_last 1730
_journal_paper_doi 10.1039/b701575e
_journal_year 2007
_chemical_formula_moiety 'C40 H48 O8 Ni2, 4(N1 C7 H9)'
_chemical_formula_sum 'C68 H84 N4 Ni2 O8'
_chemical_formula_weight 1202.81
_chemical_name_systematic
;
?
;
_space_group_IT_number 2
_symmetry_cell_setting triclinic
_symmetry_space_group_name_Hall '-P 1'
_symmetry_space_group_name_H-M 'P -1'
_atom_sites_solution_hydrogens geom
_atom_sites_solution_primary direct
_atom_sites_solution_secondary difmap
_audit_creation_method SHELXL-97
_cell_angle_alpha 117.185(2)
_cell_angle_beta 99.516(2)
_cell_angle_gamma 102.001(2)
_cell_formula_units_Z 2
_cell_length_a 12.2040(16)
_cell_length_b 17.332(2)
_cell_length_c 18.061(2)
_cell_measurement_reflns_used 9104
_cell_measurement_temperature 150(2)
_cell_measurement_theta_max 25.5705
_cell_measurement_theta_min 2.401
_cell_volume 3171.7(7)
_computing_cell_refinement 'SAINT (Bruker Nonius, 2004)'
_computing_data_collection 'APEX (Bruker Nonius, 2004)'
_computing_data_reduction 'SAINT (ibid), XPREP (Siemens, 1995)'
_computing_molecular_graphics
;ORTEP-3 (Farrugia, 2005)
WINGX-32 (Farrugia, 2005)
;
_computing_publication_material 'enCIFer 1.0 (CCDC, 2003)'
_computing_structure_refinement 'SHELXL-97 (Sheldrick, 1997)'
_computing_structure_solution 'SIR97 (Altomare, et. al. 1997)'
_diffrn_ambient_temperature 150(2)
_diffrn_measured_fraction_theta_full 0.999
_diffrn_measured_fraction_theta_max 0.987
_diffrn_measurement_device_type 'Bruker Nonius APEX 2'
_diffrn_measurement_method /p
_diffrn_radiation_monochromator graphite
_diffrn_radiation_source 'fine-focus sealed tube'
_diffrn_radiation_type MoK\a
_diffrn_radiation_wavelength 0.71073
_diffrn_reflns_av_R_equivalents 0.0497
_diffrn_reflns_av_sigmaI/netI 0.0641
_diffrn_reflns_limit_h_max 16
_diffrn_reflns_limit_h_min -15
_diffrn_reflns_limit_k_max 23
_diffrn_reflns_limit_k_min -23
_diffrn_reflns_limit_l_max 24
_diffrn_reflns_limit_l_min -24
_diffrn_reflns_number 48275
_diffrn_reflns_theta_full 25.00
_diffrn_reflns_theta_max 28.38
_diffrn_reflns_theta_min 1.88
_diffrn_standards_decay_% 0
_diffrn_standards_interval_count 0
_diffrn_standards_interval_time 0
_diffrn_standards_number 0
_exptl_absorpt_coefficient_mu 0.650
_exptl_absorpt_correction_T_max 0.94
_exptl_absorpt_correction_T_min 0.73745726
_exptl_absorpt_correction_type multi-scan
_exptl_absorpt_process_details 'SADABS, (Sheldrick, 2003)'
_exptl_crystal_colour green
_exptl_crystal_density_diffrn 1.259
_exptl_crystal_density_method 'not measured'
_exptl_crystal_description Prism
_exptl_crystal_F_000 1280
_exptl_crystal_size_max 0.36
_exptl_crystal_size_mid 0.12
_exptl_crystal_size_min 0.10
_refine_diff_density_max 1.060
_refine_diff_density_min -0.943
_refine_diff_density_rms 0.111
_refine_ls_extinction_method none
_refine_ls_goodness_of_fit_ref 1.034
_refine_ls_hydrogen_treatment constr
_refine_ls_matrix_type full
_refine_ls_number_parameters 741
_refine_ls_number_reflns 15697
_refine_ls_number_restraints 0
_refine_ls_restrained_S_all 1.034
_refine_ls_R_factor_all 0.0860
_refine_ls_R_factor_gt 0.0510
_refine_ls_shift/su_max 0.001
_refine_ls_shift/su_mean 0.000
_refine_ls_structure_factor_coef Fsqd
_refine_ls_weighting_details 'calc w=1/[\s^2^(Fo^2^)+(0.0960P)^2^+0.0000P] where P=(Fo^2^+2Fc^2^)/3'
_refine_ls_weighting_scheme calc
_refine_ls_wR_factor_gt 0.1368
_refine_ls_wR_factor_ref 0.1594
_reflns_number_gt 10707
_reflns_number_total 15697
_reflns_threshold_expression >2sigma(I)
_cod_data_source_file b701575e.txt
_cod_data_source_block lj76sad
_cod_depositor_comments
;
The following automatic conversions were performed:
'_symmetry_cell_setting' value 'Triclinic' changed to 'triclinic'
according to '/home/saulius/struct/CIF-dictionaries/cif_core.dic'
dictionary named 'cif_core.dic' version 2.4.1 from
2010-06-29.

'_exptl_absorpt_correction_type' value 'Multi-scan' changed
to 'multi-scan' according to
'/home/saulius/struct/CIF-dictionaries/cif_core.dic' dictionary named
'cif_core.dic' version 2.4.1 from 2010-06-29.

Automatic conversion script
Id: cif_fix_enum 1527 2010-12-29 10:47:43Z saulius 
;
_cod_original_sg_symbol_H-M P-1
_cod_database_code 7005378

loop_
_symmetry_equiv_pos_as_xyz
'x, y, z'
'-x, -y, -z'

loop_
_atom_site_label
_atom_site_type_symbol
_atom_site_fract_x
_atom_site_fract_y
_atom_site_fract_z
_atom_site_U_iso_or_equiv
_atom_site_adp_type
_atom_site_occupancy
_atom_site_symmetry_multiplicity
_atom_site_calc_flag
_atom_site_refinement_flags
_atom_site_disorder_assembly
_atom_site_disorder_group
C1 C 0.2946(3) -0.0223(2) 0.17020(19) 0.0396(7) Uani 1 1 d . . .
H1A H 0.2661 0.0021 0.1341 0.059 Uiso 1 1 calc R . .
H1B H 0.2504 -0.0148 0.2123 0.059 Uiso 1 1 calc R . .
H1C H 0.2835 -0.0875 0.1329 0.059 Uiso 1 1 calc R . .
C2 C 0.4675(3) -0.0054(2) 0.27817(19) 0.0424(7) Uani 1 1 d . . .
H2A H 0.4267 0.0081 0.3227 0.064 Uiso 1 1 calc R . .
H2B H 0.5523 0.0248 0.3065 0.064 Uiso 1 1 calc R . .
H2C H 0.4509 -0.0718 0.2433 0.064 Uiso 1 1 calc R . .
C3 C 0.4960(3) 0.0139(2) 0.1539(2) 0.0428(7) Uani 1 1 d . . .
H3A H 0.4848 -0.0517 0.1193 0.064 Uiso 1 1 calc R . .
H3B H 0.5795 0.0475 0.1857 0.064 Uiso 1 1 calc R . .
H3C H 0.4691 0.0357 0.1151 0.064 Uiso 1 1 calc R . .
C4 C 0.4251(2) 0.02985(18) 0.21904(16) 0.0288(6) Uani 1 1 d . . .
C5 C 0.4424(2) 0.13382(18) 0.26768(16) 0.0254(5) Uani 1 1 d . . .
C6 C 0.5211(2) 0.19133(18) 0.35138(16) 0.0279(6) Uani 1 1 d . . .
H6 H 0.5574 0.1632 0.3781 0.034 Uiso 1 1 calc R . .
C7 C 0.5513(2) 0.28691(18) 0.39936(16) 0.0250(5) Uani 1 1 d . . .
C8 C 0.6449(2) 0.33938(17) 0.48597(16) 0.0243(5) Uani 1 1 d . . .
C13 C 0.7363(2) 0.30576(18) 0.50132(16) 0.0282(6) Uani 1 1 d . . .
H13 H 0.7371 0.2479 0.4583 0.034 Uiso 1 1 calc R . .
C12 C 0.8252(2) 0.35780(19) 0.57967(17) 0.0309(6) Uani 1 1 d . . .
H12 H 0.8874 0.3355 0.5901 0.037 Uiso 1 1 calc R . .
C11 C 0.8248(2) 0.44122(19) 0.64273(16) 0.0287(6) Uani 1 1 d . . .
H11 H 0.8861 0.4755 0.6964 0.034 Uiso 1 1 calc R . .
C10 C 0.7348(2) 0.47639(17) 0.62873(15) 0.0239(5) Uani 1 1 d . . .
C9 C 0.6461(2) 0.42398(17) 0.54950(16) 0.0243(5) Uani 1 1 d . . .
H9 H 0.5848 0.4469 0.5387 0.029 Uiso 1 1 calc R . .
C14 C 0.7341(2) 0.56908(17) 0.69455(15) 0.0236(5) Uani 1 1 d . . .
C15 C 0.8342(2) 0.62987(19) 0.76519(17) 0.0305(6) Uani 1 1 d . . .
H15 H 0.9003 0.6094 0.7689 0.037 Uiso 1 1 calc R . .
C16 C 0.8463(2) 0.71801(18) 0.83094(16) 0.0272(6) Uani 1 1 d . A .
C17 C 0.9597(2) 0.7751(2) 0.90818(17) 0.0347(6) Uani 1 1 d . . .
C18 C 0.9218(5) 0.7851(4) 0.9905(3) 0.0579(7) Uiso 0.70 1 d P A 1
H18A H 0.9904 0.8215 1.0425 0.087 Uiso 0.70 1 calc PR A 1
H18B H 0.8893 0.7242 0.9825 0.087 Uiso 0.70 1 calc PR A 1
H18C H 0.8621 0.8158 0.9976 0.087 Uiso 0.70 1 calc PR A 1
C19 C 1.0517(5) 0.7272(4) 0.9054(3) 0.0579(7) Uiso 0.70 1 d P A 1
H19A H 1.0170 0.6684 0.9013 0.087 Uiso 0.70 1 calc PR A 1
H19B H 1.1182 0.7659 0.9587 0.087 Uiso 0.70 1 calc PR A 1
H19C H 1.0790 0.7163 0.8546 0.087 Uiso 0.70 1 calc PR A 1
C20 C 1.0044(5) 0.8662(4) 0.9185(4) 0.0579(7) Uiso 0.70 1 d P A 1
H20A H 1.0690 0.9057 0.9729 0.087 Uiso 0.70 1 calc PR A 1
H20B H 0.9411 0.8932 0.9205 0.087 Uiso 0.70 1 calc PR A 1
H20C H 1.0327 0.8603 0.8691 0.087 Uiso 0.70 1 calc PR A 1
C18A C 1.0678(11) 0.7819(9) 0.8635(8) 0.0579(7) Uiso 0.30 1 d P A 2
H18D H 1.0832 0.7233 0.8384 0.087 Uiso 0.30 1 calc PR A 2
H18E H 1.1389 0.8305 0.9084 0.087 Uiso 0.30 1 calc PR A 2
H18F H 1.0447 0.7958 0.8176 0.087 Uiso 0.30 1 calc PR A 2
C19A C 0.9866(12) 0.7361(9) 0.9597(8) 0.0579(7) Uiso 0.30 1 d P A 2
H19D H 1.0484 0.7825 1.0141 0.087 Uiso 0.30 1 calc PR A 2
H19E H 1.0138 0.6845 0.9276 0.087 Uiso 0.30 1 calc PR A 2
H19F H 0.9162 0.7143 0.9733 0.087 Uiso 0.30 1 calc PR A 2
C20A C 0.9707(12) 0.8777(9) 0.9564(8) 0.0579(7) Uiso 0.30 1 d P A 2
H20D H 1.0515 0.9142 0.9940 0.087 Uiso 0.30 1 calc PR A 2
H20E H 0.9169 0.8877 0.9920 0.087 Uiso 0.30 1 calc PR A 2
H20F H 0.9506 0.8965 0.9137 0.087 Uiso 0.30 1 calc PR A 2
C21 C 0.6521(3) 0.8315(2) 0.50713(17) 0.0382(7) Uani 1 1 d . . .
H21A H 0.6013 0.7736 0.4970 0.057 Uiso 1 1 calc R . .
H21B H 0.6601 0.8811 0.5653 0.057 Uiso 1 1 calc R . .
H21C H 0.7297 0.8265 0.5031 0.057 Uiso 1 1 calc R . .
C22 C 0.4797(2) 0.8648(2) 0.44794(17) 0.0351(6) Uani 1 1 d . . .
H22A H 0.4419 0.8735 0.4014 0.053 Uiso 1 1 calc R . .
H22B H 0.4923 0.9187 0.5047 0.053 Uiso 1 1 calc R . .
H22C H 0.4293 0.8103 0.4441 0.053 Uiso 1 1 calc R . .
C23 C 0.6795(3) 0.94104(19) 0.45210(19) 0.0385(7) Uani 1 1 d . . .
H23A H 0.7562 0.9342 0.4475 0.058 Uiso 1 1 calc R . .
H23B H 0.6891 0.9918 0.5101 0.058 Uiso 1 1 calc R . .
H23C H 0.6453 0.9539 0.4076 0.058 Uiso 1 1 calc R . .
C24 C 0.5978(2) 0.85224(18) 0.43807(15) 0.0267(5) Uani 1 1 d . . .
C25 C 0.5900(2) 0.77285(17) 0.34924(14) 0.0221(5) Uani 1 1 d . . .
C26 C 0.4804(2) 0.71392(18) 0.28815(16) 0.0275(6) Uani 1 1 d . . .
H26 H 0.4131 0.7287 0.3025 0.033 Uiso 1 1 calc R . .
C27 C 0.4609(2) 0.63511(16) 0.20782(14) 0.0210(5) Uani 1 1 d . . .
C28 C 0.3364(2) 0.57633(17) 0.15301(15) 0.0213(5) Uani 1 1 d . . .
C33 C 0.2417(2) 0.58256(18) 0.18716(16) 0.0272(6) Uani 1 1 d . . .
H33 H 0.2551 0.6234 0.2475 0.033 Uiso 1 1 calc R . .
C32 C 0.1284(2) 0.52930(19) 0.13317(17) 0.0314(6) Uani 1 1 d . . .
H32 H 0.0644 0.5345 0.1567 0.038 Uiso 1 1 calc R . .
C31 C 0.1072(2) 0.46884(18) 0.04588(16) 0.0267(5) Uani 1 1 d . . .
H31 H 0.0289 0.4331 0.0096 0.032 Uiso 1 1 calc R . .
C30 C 0.2007(2) 0.45977(16) 0.01027(15) 0.0211(5) Uani 1 1 d . . .
C29 C 0.3144(2) 0.51447(16) 0.06551(15) 0.0214(5) Uani 1 1 d . . .
H29 H 0.3786 0.5090 0.0422 0.026 Uiso 1 1 calc R . .
C34 C 0.1839(2) 0.39522(17) -0.08424(15) 0.0217(5) Uani 1 1 d . . .
C35 C 0.0763(2) 0.32514(17) -0.13468(15) 0.0246(5) Uani 1 1 d . . .
H35 H 0.0192 0.3205 -0.1057 0.030 Uiso 1 1 calc R . .
C36 C 0.0451(2) 0.26139(16) -0.22375(15) 0.0219(5) Uani 1 1 d . . .
C37 C -0.0791(2) 0.19241(18) -0.27189(16) 0.0275(6) Uani 1 1 d . . .
C38 C -0.1601(2) 0.2016(2) -0.21422(18) 0.0365(7) Uani 1 1 d . . .
H38A H -0.1695 0.2623 -0.1907 0.055 Uiso 1 1 calc R . .
H38B H -0.1256 0.1939 -0.1660 0.055 Uiso 1 1 calc R . .
H38C H -0.2369 0.1543 -0.2490 0.055 Uiso 1 1 calc R . .
C39 C -0.0676(3) 0.09677(19) -0.3124(2) 0.0411(7) Uani 1 1 d . . .
H39A H -0.0310 0.0871 -0.2662 0.062 Uiso 1 1 calc R . .
H39B H -0.0186 0.0909 -0.3514 0.062 Uiso 1 1 calc R . .
H39C H -0.1456 0.0508 -0.3458 0.062 Uiso 1 1 calc R . .
C40 C -0.1326(2) 0.2085(2) -0.34413(17) 0.0352(6) Uani 1 1 d . . .
H40A H -0.0800 0.2059 -0.3802 0.053 Uiso 1 1 calc R . .
H40B H -0.1432 0.2689 -0.3181 0.053 Uiso 1 1 calc R . .
H40C H -0.2089 0.1611 -0.3805 0.053 Uiso 1 1 calc R . .
C41 C 0.2441(2) 0.3129(2) 0.40842(17) 0.0323(6) Uani 1 1 d . . .
H41 H 0.3028 0.3715 0.4418 0.039 Uiso 1 1 calc R . .
C42 C 0.1551(3) 0.2930(2) 0.44227(18) 0.0374(7) Uani 1 1 d . . .
H42 H 0.1525 0.3380 0.4970 0.045 Uiso 1 1 calc R . .
C43 C 0.0706(2) 0.2077(2) 0.39640(18) 0.0358(6) Uani 1 1 d . . .
C44 C 0.0799(2) 0.1456(2) 0.31711(18) 0.0354(6) Uani 1 1 d . . .
H44 H 0.0242 0.0857 0.2835 0.042 Uiso 1 1 calc R . .
C45 C 0.1691(2) 0.17022(19) 0.28688(17) 0.0314(6) Uani 1 1 d . . .
H45 H 0.1731 0.1264 0.2322 0.038 Uiso 1 1 calc R . .
C46 C -0.0254(3) 0.1822(2) 0.4316(2) 0.0528(9) Uani 1 1 d . . .
H46A H -0.0291 0.2387 0.4805 0.063 Uiso 1 1 calc R . .
H46B H -0.1016 0.1531 0.3853 0.063 Uiso 1 1 calc R . .
C47 C -0.0074(4) 0.1181(3) 0.4630(3) 0.0705(12) Uani 1 1 d . . .
H47A H -0.0720 0.1037 0.4853 0.106 Uiso 1 1 calc R . .
H47B H 0.0671 0.1471 0.5097 0.106 Uiso 1 1 calc R . .
H47C H -0.0055 0.0614 0.4145 0.106 Uiso 1 1 calc R . .
C48 C 0.5587(2) 0.2687(2) 0.17650(19) 0.0339(6) Uani 1 1 d . . .
H48 H 0.5660 0.2265 0.1953 0.041 Uiso 1 1 calc R . .
C49 C 0.6301(3) 0.2832(2) 0.1295(2) 0.0389(7) Uani 1 1 d . . .
H49 H 0.6842 0.2504 0.1156 0.047 Uiso 1 1 calc R . .
C50 C 0.6231(2) 0.34561(19) 0.10243(17) 0.0327(6) Uani 1 1 d . . .
C51 C 0.5410(2) 0.38926(18) 0.12304(16) 0.0291(6) Uani 1 1 d . . .
H51 H 0.5326 0.4323 0.1055 0.035 Uiso 1 1 calc R . .
C52 C 0.4710(2) 0.37036(18) 0.16906(16) 0.0273(5) Uani 1 1 d . . .
H52 H 0.4141 0.4005 0.1817 0.033 Uiso 1 1 calc R . .
C53 C 0.7025(3) 0.3636(2) 0.0522(2) 0.0447(8) Uani 1 1 d . . .
H53A H 0.7023 0.4215 0.0539 0.054 Uiso 1 1 calc R . .
H53B H 0.7837 0.3717 0.0811 0.054 Uiso 1 1 calc R . .
C54 C 0.6664(4) 0.2880(3) -0.0411(2) 0.0612(10) Uani 1 1 d . . .
H54A H 0.7210 0.3031 -0.0703 0.092 Uiso 1 1 calc R . .
H54B H 0.5868 0.2808 -0.0707 0.092 Uiso 1 1 calc R . .
H54C H 0.6677 0.2306 -0.0434 0.092 Uiso 1 1 calc R . .
C55 C 0.8305(2) 0.56247(19) 0.26984(18) 0.0333(6) Uani 1 1 d . . .
H55 H 0.8816 0.5790 0.2413 0.040 Uiso 1 1 calc R . .
C56 C 0.8531(2) 0.5063(2) 0.3008(2) 0.0414(7) Uani 1 1 d . B .
H56 H 0.9187 0.4853 0.2935 0.050 Uiso 1 1 calc R . .
C57 C 0.7811(2) 0.4804(2) 0.34212(19) 0.0368(7) Uani 1 1 d . . .
C58 C 0.6871(2) 0.51281(19) 0.34981(17) 0.0323(6) Uani 1 1 d . B .
H58 H 0.6339 0.4961 0.3770 0.039 Uiso 1 1 calc R . .
C59 C 0.6705(2) 0.56919(18) 0.31814(16) 0.0283(6) Uani 1 1 d . . .
H59 H 0.6057 0.5913 0.3250 0.034 Uiso 1 1 calc R B .
C60 C 0.8007(9) 0.4116(6) 0.3703(6) 0.0504(9) Uiso 0.50 1 d P B 1
H60A H 0.7693 0.4229 0.4201 0.061 Uiso 0.50 1 calc PR B 1
H60B H 0.7532 0.3492 0.3216 0.061 Uiso 0.50 1 calc PR B 1
C61 C 0.9193(6) 0.4123(5) 0.3951(5) 0.0504(9) Uiso 0.50 1 d P B 1
H61A H 0.9218 0.3732 0.4205 0.076 Uiso 0.50 1 calc PR B 1
H61B H 0.9700 0.4751 0.4381 0.076 Uiso 0.50 1 calc PR B 1
H61C H 0.9468 0.3891 0.3434 0.076 Uiso 0.50 1 calc PR B 1
C61A C 0.8860(7) 0.3692(5) 0.3497(5) 0.0504(9) Uiso 0.50 1 d P B 2
H61D H 0.8942 0.3328 0.3775 0.076 Uiso 0.50 1 calc PR B 2
H61E H 0.9637 0.4096 0.3609 0.076 Uiso 0.50 1 calc PR B 2
H61F H 0.8498 0.3281 0.2866 0.076 Uiso 0.50 1 calc PR B 2
C60A C 0.8040(9) 0.4304(6) 0.3892(6) 0.0504(9) Uiso 0.50 1 d P B 2
H60C H 0.7285 0.3901 0.3834 0.061 Uiso 0.50 1 calc PR B 2
H60D H 0.8433 0.4751 0.4521 0.061 Uiso 0.50 1 calc PR B 2
C62 C 0.6604(2) 0.74513(19) 0.09764(17) 0.0343(6) Uani 1 1 d . . .
H62 H 0.6201 0.6821 0.0563 0.041 Uiso 1 1 calc R . .
C63 C 0.6763(3) 0.8066(2) 0.06777(18) 0.0385(7) Uani 1 1 d . . .
H63 H 0.6482 0.7851 0.0072 0.046 Uiso 1 1 calc R . .
C64 C 0.7331(2) 0.89871(19) 0.12632(17) 0.0310(6) Uani 1 1 d . . .
C65 C 0.7673(2) 0.9244(2) 0.21346(17) 0.0330(6) Uani 1 1 d . . .
H65 H 0.8031 0.9874 0.2568 0.040 Uiso 1 1 calc R . .
C66 C 0.7497(2) 0.85995(18) 0.23742(16) 0.0298(6) Uani 1 1 d . . .
H66 H 0.7753 0.8798 0.2977 0.036 Uiso 1 1 calc R . .
C67 C 0.7629(3) 0.9693(2) 0.09921(19) 0.0398(7) Uani 1 1 d . . .
H67A H 0.7555 1.0271 0.1434 0.048 Uiso 1 1 calc R . .
H67B H 0.8461 0.9816 0.0998 0.048 Uiso 1 1 calc R . .
C68 C 0.6894(3) 0.9438(3) 0.0117(2) 0.0518(9) Uani 1 1 d . . .
H68A H 0.7153 0.9935 0.0002 0.078 Uiso 1 1 calc R . .
H68B H 0.6070 0.9333 0.0106 0.078 Uiso 1 1 calc R . .
H68C H 0.6978 0.8877 -0.0331 0.078 Uiso 1 1 calc R . .
N1 N 0.25077(19) 0.25345(15) 0.33114(14) 0.0281(5) Uani 1 1 d . . .
N2 N 0.47932(18) 0.31147(14) 0.19699(13) 0.0258(5) Uani 1 1 d . . .
N3 N 0.74080(17) 0.59484(14) 0.27795(13) 0.0247(4) Uani 1 1 d . B .
N4 N 0.69852(18) 0.77030(14) 0.18082(13) 0.0250(4) Uani 1 1 d . B .
O1 O 0.38541(15) 0.15960(12) 0.22323(11) 0.0274(4) Uani 1 1 d . . .
O2 O 0.50790(15) 0.33567(12) 0.37622(11) 0.0277(4) Uani 1 1 d . . .
O3 O 0.63874(15) 0.58542(12) 0.67834(11) 0.0264(4) Uani 1 1 d . . .
O4 O 0.76908(15) 0.75741(12) 0.83348(11) 0.0277(4) Uani 1 1 d . . .
O5 O 0.68807(15) 0.76548(12) 0.33862(10) 0.0255(4) Uani 1 1 d . B .
O6 O 0.53882(14) 0.60826(12) 0.17543(10) 0.0241(4) Uani 1 1 d . B .
O7 O 0.27033(14) 0.40982(11) -0.11144(10) 0.0234(4) Uani 1 1 d . . .
O8 O 0.11234(14) 0.25564(12) -0.27117(10) 0.0246(4) Uani 1 1 d . . .
Ni1 Ni 0.37223(3) 0.28680(2) 0.26924(2) 0.02425(10) Uani 1 1 d . . .
Ni2 Ni 0.71195(3) 0.67800(2) 0.226348(18) 0.02129(9) Uani 1 1 d . . .

loop_
_atom_site_aniso_label
_atom_site_aniso_U_11
_atom_site_aniso_U_22
_atom_site_aniso_U_33
_atom_site_aniso_U_23
_atom_site_aniso_U_13
_atom_site_aniso_U_12
C1 0.0388(17) 0.0298(16) 0.0428(16) 0.0157(14) 0.0087(13) 0.0069(13)
C2 0.056(2) 0.0273(16) 0.0408(16) 0.0159(14) 0.0093(14) 0.0151(14)
C3 0.0485(19) 0.0374(18) 0.0451(17) 0.0168(15) 0.0266(15) 0.0191(15)
C4 0.0291(14) 0.0283(14) 0.0314(13) 0.0149(12) 0.0138(11) 0.0107(12)
C5 0.0209(13) 0.0298(14) 0.0307(13) 0.0168(12) 0.0150(10) 0.0090(11)
C6 0.0254(14) 0.0303(15) 0.0304(13) 0.0159(12) 0.0098(10) 0.0112(11)
C7 0.0184(12) 0.0303(14) 0.0281(12) 0.0144(11) 0.0106(10) 0.0095(11)
C8 0.0208(13) 0.0265(14) 0.0280(12) 0.0154(11) 0.0086(10) 0.0075(10)
C13 0.0283(14) 0.0287(14) 0.0289(13) 0.0128(12) 0.0108(11) 0.0144(12)
C12 0.0268(14) 0.0370(16) 0.0362(14) 0.0202(13) 0.0115(11) 0.0188(12)
C11 0.0213(13) 0.0383(16) 0.0277(13) 0.0167(12) 0.0073(10) 0.0120(12)
C10 0.0172(12) 0.0285(14) 0.0284(12) 0.0158(11) 0.0089(10) 0.0073(10)
C9 0.0188(12) 0.0259(14) 0.0301(13) 0.0146(11) 0.0080(10) 0.0092(10)
C14 0.0176(12) 0.0286(14) 0.0278(12) 0.0154(11) 0.0098(10) 0.0086(10)
C15 0.0194(13) 0.0342(15) 0.0324(14) 0.0128(12) 0.0040(10) 0.0117(11)
C16 0.0186(13) 0.0343(15) 0.0273(13) 0.0151(12) 0.0065(10) 0.0075(11)
C17 0.0223(14) 0.0345(16) 0.0329(14) 0.0096(13) 0.0006(11) 0.0061(12)
C21 0.0353(16) 0.0516(19) 0.0242(13) 0.0156(13) 0.0090(11) 0.0163(14)
C22 0.0246(14) 0.0372(16) 0.0282(13) 0.0041(12) 0.0078(11) 0.0119(12)
C23 0.0368(17) 0.0287(16) 0.0371(15) 0.0075(13) 0.0135(13) 0.0066(13)
C24 0.0208(13) 0.0288(14) 0.0211(12) 0.0062(11) 0.0049(10) 0.0071(11)
C25 0.0197(12) 0.0251(13) 0.0197(11) 0.0096(10) 0.0074(9) 0.0069(10)
C26 0.0176(12) 0.0280(14) 0.0255(12) 0.0047(11) 0.0070(10) 0.0070(11)
C27 0.0159(12) 0.0230(13) 0.0219(11) 0.0098(10) 0.0066(9) 0.0054(10)
C28 0.0144(11) 0.0240(13) 0.0234(11) 0.0110(10) 0.0056(9) 0.0046(10)
C33 0.0212(13) 0.0308(15) 0.0215(12) 0.0076(11) 0.0085(10) 0.0049(11)
C32 0.0185(13) 0.0394(16) 0.0315(13) 0.0130(13) 0.0127(10) 0.0082(12)
C31 0.0113(11) 0.0338(15) 0.0272(12) 0.0114(12) 0.0053(9) 0.0032(10)
C30 0.0154(11) 0.0223(13) 0.0238(11) 0.0101(10) 0.0074(9) 0.0055(10)
C29 0.0134(11) 0.0246(13) 0.0256(12) 0.0113(11) 0.0080(9) 0.0069(10)
C34 0.0159(12) 0.0247(13) 0.0231(11) 0.0113(10) 0.0059(9) 0.0059(10)
C35 0.0155(12) 0.0265(14) 0.0244(12) 0.0093(11) 0.0067(9) 0.0008(10)
C36 0.0156(12) 0.0219(13) 0.0250(12) 0.0108(10) 0.0059(9) 0.0031(10)
C37 0.0159(12) 0.0280(14) 0.0291(13) 0.0106(11) 0.0047(10) 0.0004(10)
C38 0.0175(13) 0.0429(18) 0.0362(15) 0.0166(14) 0.0063(11) -0.0046(12)
C39 0.0263(15) 0.0240(15) 0.0531(18) 0.0114(14) 0.0004(13) -0.0005(12)
C40 0.0201(13) 0.0476(18) 0.0299(14) 0.0157(13) 0.0044(11) 0.0081(12)
C41 0.0282(15) 0.0315(15) 0.0296(13) 0.0108(12) 0.0060(11) 0.0087(12)
C42 0.0360(17) 0.0382(17) 0.0317(14) 0.0108(13) 0.0140(12) 0.0138(14)
C43 0.0273(15) 0.0369(17) 0.0395(15) 0.0149(14) 0.0141(12) 0.0110(13)
C44 0.0270(15) 0.0301(15) 0.0379(15) 0.0092(13) 0.0140(12) 0.0046(12)
C45 0.0253(14) 0.0304(15) 0.0327(14) 0.0121(12) 0.0090(11) 0.0076(12)
C46 0.043(2) 0.047(2) 0.054(2) 0.0116(17) 0.0317(16) 0.0088(16)
C47 0.080(3) 0.062(3) 0.083(3) 0.036(2) 0.060(2) 0.022(2)
C48 0.0278(15) 0.0342(16) 0.0508(17) 0.0264(14) 0.0183(13) 0.0143(12)
C49 0.0326(16) 0.0401(17) 0.0583(19) 0.0295(16) 0.0242(14) 0.0197(14)
C50 0.0287(15) 0.0299(15) 0.0354(14) 0.0137(13) 0.0132(12) 0.0061(12)
C51 0.0314(15) 0.0222(14) 0.0266(12) 0.0099(11) 0.0044(11) 0.0049(11)
C52 0.0223(13) 0.0257(14) 0.0277(12) 0.0095(11) 0.0039(10) 0.0090(11)
C53 0.0459(19) 0.0429(19) 0.059(2) 0.0317(17) 0.0309(16) 0.0147(15)
C54 0.080(3) 0.052(2) 0.064(2) 0.028(2) 0.049(2) 0.026(2)
C55 0.0179(13) 0.0382(16) 0.0479(16) 0.0254(14) 0.0122(12) 0.0065(12)
C56 0.0192(14) 0.052(2) 0.064(2) 0.0370(17) 0.0151(13) 0.0133(13)
C57 0.0199(14) 0.0432(18) 0.0480(17) 0.0288(15) 0.0034(12) 0.0033(12)
C58 0.0230(14) 0.0367(16) 0.0288(13) 0.0153(12) 0.0055(10) -0.0012(12)
C59 0.0201(13) 0.0323(15) 0.0268(12) 0.0118(12) 0.0072(10) 0.0054(11)
C62 0.0326(15) 0.0270(15) 0.0294(14) 0.0092(12) 0.0006(11) 0.0027(12)
C63 0.0410(17) 0.0380(17) 0.0301(14) 0.0153(13) 0.0049(12) 0.0105(14)
C64 0.0252(14) 0.0334(15) 0.0354(14) 0.0175(13) 0.0107(11) 0.0101(12)
C65 0.0286(15) 0.0282(15) 0.0332(14) 0.0102(12) 0.0101(11) 0.0046(12)
C66 0.0272(14) 0.0306(15) 0.0255(12) 0.0103(12) 0.0095(10) 0.0061(12)
C67 0.0378(17) 0.0435(18) 0.0448(17) 0.0267(15) 0.0163(13) 0.0131(14)
C68 0.052(2) 0.061(2) 0.0529(19) 0.0374(19) 0.0186(16) 0.0179(18)
N1 0.0243(12) 0.0293(12) 0.0311(11) 0.0152(10) 0.0079(9) 0.0103(10)
N2 0.0201(11) 0.0229(11) 0.0313(11) 0.0125(10) 0.0069(9) 0.0051(9)
N3 0.0158(10) 0.0269(12) 0.0235(10) 0.0093(9) 0.0044(8) 0.0018(9)
N4 0.0173(10) 0.0270(12) 0.0262(10) 0.0105(9) 0.0061(8) 0.0059(9)
O1 0.0246(10) 0.0253(10) 0.0310(9) 0.0135(8) 0.0085(7) 0.0077(8)
O2 0.0218(9) 0.0255(10) 0.0328(9) 0.0128(8) 0.0049(7) 0.0095(8)
O3 0.0189(9) 0.0250(10) 0.0315(9) 0.0116(8) 0.0050(7) 0.0083(7)
O4 0.0208(9) 0.0285(10) 0.0290(9) 0.0114(8) 0.0055(7) 0.0083(8)
O5 0.0166(9) 0.0283(10) 0.0232(8) 0.0075(8) 0.0072(7) 0.0036(7)
O6 0.0142(8) 0.0263(9) 0.0226(8) 0.0056(7) 0.0066(6) 0.0048(7)
O7 0.0138(8) 0.0258(9) 0.0230(8) 0.0083(7) 0.0062(6) 0.0018(7)
O8 0.0154(8) 0.0260(9) 0.0236(8) 0.0081(8) 0.0050(7) 0.0021(7)
Ni1 0.01804(17) 0.02463(19) 0.02759(17) 0.01170(15) 0.00583(13) 0.00687(14)
Ni2 0.01333(16) 0.02310(18) 0.02078(16) 0.00698(14) 0.00561(12) 0.00304(12)

loop_
_atom_type_symbol
_atom_type_description
_atom_type_scat_dispersion_real
_atom_type_scat_dispersion_imag
_atom_type_scat_source
C C 0.0033 0.0016 'International Tables Vol C Tables 4.2.6.8 and 6.1.1.4'
H H 0.0000 0.0000 'International Tables Vol C Tables 4.2.6.8 and 6.1.1.4'
N N 0.0061 0.0033 'International Tables Vol C Tables 4.2.6.8 and 6.1.1.4'
O O 0.0106 0.0060 'International Tables Vol C Tables 4.2.6.8 and 6.1.1.4'
Ni Ni 0.3393 1.1124 'International Tables Vol C Tables 4.2.6.8 and 6.1.1.4'

loop_
_geom_angle_atom_site_label_1
_geom_angle_atom_site_label_2
_geom_angle_atom_site_label_3
_geom_angle
_geom_angle_site_symmetry_1
_geom_angle_site_symmetry_3
_geom_angle_publ_flag
C4 C1 H1A 109.5 . . ?
C4 C1 H1B 109.5 . . ?
H1A C1 H1B 109.5 . . ?
C4 C1 H1C 109.5 . . ?
H1A C1 H1C 109.5 . . ?
H1B C1 H1C 109.5 . . ?
C4 C2 H2A 109.5 . . ?
C4 C2 H2B 109.5 . . ?
H2A C2 H2B 109.5 . . ?
C4 C2 H2C 109.5 . . ?
H2A C2 H2C 109.5 . . ?
H2B C2 H2C 109.5 . . ?
C4 C3 H3A 109.5 . . ?
C4 C3 H3B 109.5 . . ?
H3A C3 H3B 109.5 . . ?
C4 C3 H3C 109.5 . . ?
H3A C3 H3C 109.5 . . ?
H3B C3 H3C 109.5 . . ?
C2 C4 C1 109.2(2) . . ?
C2 C4 C3 108.6(2) . . ?
C1 C4 C3 110.0(2) . . ?
C2 C4 C5 114.2(2) . . ?
C1 C4 C5 108.5(2) . . ?
C3 C4 C5 106.3(2) . . ?
O1 C5 C6 125.4(2) . . ?
O1 C5 C4 114.3(2) . . ?
C6 C5 C4 120.2(2) . . ?
C5 C6 C7 125.7(2) . . ?
C5 C6 H6 117.2 . . ?
C7 C6 H6 117.2 . . ?
O2 C7 C6 126.1(2) . . ?
O2 C7 C8 115.0(2) . . ?
C6 C7 C8 118.9(2) . . ?
C9 C8 C13 119.2(2) . . ?
C9 C8 C7 120.3(2) . . ?
C13 C8 C7 120.3(2) . . ?
C12 C13 C8 119.3(2) . . ?
C12 C13 H13 120.4 . . ?
C8 C13 H13 120.4 . . ?
C11 C12 C13 121.0(2) . . ?
C11 C12 H12 119.5 . . ?
C13 C12 H12 119.5 . . ?
C12 C11 C10 120.8(2) . . ?
C12 C11 H11 119.6 . . ?
C10 C11 H11 119.6 . . ?
C9 C10 C11 117.9(2) . . ?
C9 C10 C14 119.7(2) . . ?
C11 C10 C14 122.3(2) . . ?
C8 C9 C10 121.8(2) . . ?
C8 C9 H9 119.1 . . ?
C10 C9 H9 119.1 . . ?
O3 C14 C15 125.5(2) . . ?
O3 C14 C10 114.6(2) . . ?
C15 C14 C10 119.9(2) . . ?
C14 C15 C16 126.1(2) . . ?
C14 C15 H15 116.9 . . ?
C16 C15 H15 116.9 . . ?
O4 C16 C15 125.0(2) . . ?
O4 C16 C17 114.7(2) . . ?
C15 C16 C17 120.3(2) . . ?
C19A C17 C20 134.3(6) . . ?
C19A C17 C19 54.0(6) . . ?
C20 C17 C19 113.9(4) . . ?
C19A C17 C16 115.4(6) . . ?
C20 C17 C16 109.4(3) . . ?
C19 C17 C16 114.6(3) . . ?
C19A C17 C20A 117.4(7) . . ?
C19 C17 C20A 131.2(6) . . ?
C16 C17 C20A 111.3(5) . . ?
C19A C17 C18 50.6(5) . . ?
C20 C17 C18 109.6(4) . . ?
C19 C17 C18 103.7(3) . . ?
C16 C17 C18 105.2(3) . . ?
C20A C17 C18 79.0(6) . . ?
C19A C17 C18A 106.7(7) . . ?
C20 C17 C18A 68.2(5) . . ?
C19 C17 C18A 54.3(5) . . ?
C16 C17 C18A 105.4(5) . . ?
C20A C17 C18A 98.3(7) . . ?
C18 C17 C18A 148.0(5) . . ?
C17 C18 H18A 109.5 . . ?
C17 C18 H18B 109.5 . . ?
C17 C18 H18C 109.5 . . ?
C17 C19 H19A 109.5 . . ?
C17 C19 H19B 109.5 . . ?
C17 C19 H19C 109.5 . . ?
C17 C20 H20A 109.5 . . ?
C17 C20 H20B 109.5 . . ?
C17 C20 H20C 109.5 . . ?
C17 C18A H18D 109.5 . . ?
C17 C18A H18E 109.5 . . ?
H18D C18A H18E 109.5 . . ?
C17 C18A H18F 109.5 . . ?
H18D C18A H18F 109.5 . . ?
H18E C18A H18F 109.5 . . ?
C17 C19A H19D 109.5 . . ?
C17 C19A H19E 109.5 . . ?
H19D C19A H19E 109.5 . . ?
C17 C19A H19F 109.5 . . ?
H19D C19A H19F 109.5 . . ?
H19E C19A H19F 109.5 . . ?
C17 C20A H20D 109.5 . . ?
C17 C20A H20E 109.5 . . ?
H20D C20A H20E 109.5 . . ?
C17 C20A H20F 109.5 . . ?
H20D C20A H20F 109.5 . . ?
H20E C20A H20F 109.5 . . ?
C24 C21 H21A 109.5 . . ?
C24 C21 H21B 109.5 . . ?
H21A C21 H21B 109.5 . . ?
C24 C21 H21C 109.5 . . ?
H21A C21 H21C 109.5 . . ?
H21B C21 H21C 109.5 . . ?
C24 C22 H22A 109.5 . . ?
C24 C22 H22B 109.5 . . ?
H22A C22 H22B 109.5 . . ?
C24 C22 H22C 109.5 . . ?
H22A C22 H22C 109.5 . . ?
H22B C22 H22C 109.5 . . ?
C24 C23 H23A 109.5 . . ?
C24 C23 H23B 109.5 . . ?
H23A C23 H23B 109.5 . . ?
C24 C23 H23C 109.5 . . ?
H23A C23 H23C 109.5 . . ?
H23B C23 H23C 109.5 . . ?
C22 C24 C23 108.9(2) . . ?
C22 C24 C25 114.3(2) . . ?
C23 C24 C25 108.5(2) . . ?
C22 C24 C21 109.0(2) . . ?
C23 C24 C21 109.4(2) . . ?
C25 C24 C21 106.5(2) . . ?
O5 C25 C26 125.0(2) . . ?
O5 C25 C24 114.6(2) . . ?
C26 C25 C24 120.3(2) . . ?
C25 C26 C27 125.9(2) . . ?
C25 C26 H26 117.0 . . ?
C27 C26 H26 117.0 . . ?
O6 C27 C26 126.0(2) . . ?
O6 C27 C28 115.4(2) . . ?
C26 C27 C28 118.6(2) . . ?
C29 C28 C33 118.6(2) . . ?
C29 C28 C27 119.0(2) . . ?
C33 C28 C27 122.4(2) . . ?
C32 C33 C28 120.1(2) . . ?
C32 C33 H33 120.0 . . ?
C28 C33 H33 120.0 . . ?
C31 C32 C33 120.9(2) . . ?
C31 C32 H32 119.6 . . ?
C33 C32 H32 119.6 . . ?
C32 C31 C30 120.3(2) . . ?
C32 C31 H31 119.9 . . ?
C30 C31 H31 119.9 . . ?
C29 C30 C31 118.1(2) . . ?
C29 C30 C34 118.8(2) . . ?
C31 C30 C34 123.1(2) . . ?
C28 C29 C30 122.0(2) . . ?
C28 C29 H29 119.0 . . ?
C30 C29 H29 119.0 . . ?
O7 C34 C35 125.5(2) . . ?
O7 C34 C30 115.8(2) . . ?
C35 C34 C30 118.7(2) . . ?
C36 C35 C34 126.0(2) . . ?
C36 C35 H35 117.0 . . ?
C34 C35 H35 117.0 . . ?
O8 C36 C35 125.0(2) . . ?
O8 C36 C37 114.7(2) . . ?
C35 C36 C37 120.3(2) . . ?
C39 C37 C40 109.4(2) . . ?
C39 C37 C38 110.4(2) . . ?
C40 C37 C38 108.2(2) . . ?
C39 C37 C36 107.3(2) . . ?
C40 C37 C36 107.2(2) . . ?
C38 C37 C36 114.1(2) . . ?
C37 C38 H38A 109.5 . . ?
C37 C38 H38B 109.5 . . ?
H38A C38 H38B 109.5 . . ?
C37 C38 H38C 109.5 . . ?
H38A C38 H38C 109.5 . . ?
H38B C38 H38C 109.5 . . ?
C37 C39 H39A 109.5 . . ?
C37 C39 H39B 109.5 . . ?
H39A C39 H39B 109.5 . . ?
C37 C39 H39C 109.5 . . ?
H39A C39 H39C 109.5 . . ?
H39B C39 H39C 109.5 . . ?
C37 C40 H40A 109.5 . . ?
C37 C40 H40B 109.5 . . ?
H40A C40 H40B 109.5 . . ?
C37 C40 H40C 109.5 . . ?
H40A C40 H40C 109.5 . . ?
H40B C40 H40C 109.5 . . ?
N1 C41 C42 122.8(3) . . ?
N1 C41 H41 118.6 . . ?
C42 C41 H41 118.6 . . ?
C43 C42 C41 119.9(3) . . ?
C43 C42 H42 120.0 . . ?
C41 C42 H42 120.0 . . ?
C42 C43 C44 116.8(3) . . ?
C42 C43 C46 121.7(3) . . ?
C44 C43 C46 121.4(3) . . ?
C45 C44 C43 120.3(3) . . ?
C45 C44 H44 119.9 . . ?
C43 C44 H44 119.9 . . ?
N1 C45 C44 122.9(3) . . ?
N1 C45 H45 118.5 . . ?
C44 C45 H45 118.5 . . ?
C47 C46 C43 112.6(3) . . ?
C47 C46 H46A 109.1 . . ?
C43 C46 H46A 109.1 . . ?
C47 C46 H46B 109.1 . . ?
C43 C46 H46B 109.1 . . ?
H46A C46 H46B 107.8 . . ?
C46 C47 H47A 109.5 . . ?
C46 C47 H47B 109.5 . . ?
H47A C47 H47B 109.5 . . ?
C46 C47 H47C 109.5 . . ?
H47A C47 H47C 109.5 . . ?
H47B C47 H47C 109.5 . . ?
N2 C48 C49 123.0(3) . . ?
N2 C48 H48 118.5 . . ?
C49 C48 H48 118.5 . . ?
C48 C49 C50 120.0(3) . . ?
C48 C49 H49 120.0 . . ?
C50 C49 H49 120.0 . . ?
C51 C50 C49 117.1(2) . . ?
C51 C50 C53 122.2(3) . . ?
C49 C50 C53 120.7(3) . . ?
C52 C51 C50 119.8(2) . . ?
C52 C51 H51 120.1 . . ?
C50 C51 H51 120.1 . . ?
N2 C52 C51 123.3(2) . . ?
N2 C52 H52 118.4 . . ?
C51 C52 H52 118.4 . . ?
C54 C53 C50 113.1(3) . . ?
C54 C53 H53A 109.0 . . ?
C50 C53 H53A 109.0 . . ?
C54 C53 H53B 109.0 . . ?
C50 C53 H53B 109.0 . . ?
H53A C53 H53B 107.8 . . ?
C53 C54 H54A 109.5 . . ?
C53 C54 H54B 109.5 . . ?
H54A C54 H54B 109.5 . . ?
C53 C54 H54C 109.5 . . ?
H54A C54 H54C 109.5 . . ?
H54B C54 H54C 109.5 . . ?
N3 C55 C56 123.2(3) . . ?
N3 C55 H55 118.4 . . ?
C56 C55 H55 118.4 . . ?
C57 C56 C55 120.3(3) . . ?
C57 C56 H56 119.9 . . ?
C55 C56 H56 119.9 . . ?
C56 C57 C58 116.8(3) . . ?
C56 C57 C60A 125.8(5) . . ?
C58 C57 C60A 116.9(4) . . ?
C56 C57 C60 120.2(4) . . ?
C58 C57 C60 122.8(4) . . ?
C59 C58 C57 119.8(3) . . ?
C59 C58 H58 120.1 . . ?
C57 C58 H58 120.1 . . ?
N3 C59 C58 123.6(3) . . ?
N3 C59 H59 118.2 . . ?
C58 C59 H59 118.2 . . ?
C61 C60 C57 117.4(7) . . ?
C61 C60 H60A 108.0 . . ?
C57 C60 H60A 108.0 . . ?
C61 C60 H60B 108.0 . . ?
C57 C60 H60B 108.0 . . ?
H60A C60 H60B 107.2 . . ?
C60 C61 H61A 109.5 . . ?
C60 C61 H61B 109.5 . . ?
H61A C61 H61B 109.5 . . ?
C60 C61 H61C 109.5 . . ?
H61A C61 H61C 109.5 . . ?
H61B C61 H61C 109.5 . . ?
C60A C61A H61D 109.5 . . ?
C60A C61A H61E 109.5 . . ?
H61D C61A H61E 109.5 . . ?
C60A C61A H61F 109.5 . . ?
H61D C61A H61F 109.5 . . ?
H61E C61A H61F 109.5 . . ?
C57 C60A C61A 110.6(6) . . ?
C57 C60A H60C 109.5 . . ?
C61A C60A H60C 109.5 . . ?
C57 C60A H60D 109.5 . . ?
C61A C60A H60D 109.5 . . ?
H60C C60A H60D 108.1 . . ?
N4 C62 C63 123.1(3) . . ?
N4 C62 H62 118.4 . . ?
C63 C62 H62 118.4 . . ?
C64 C63 C62 119.8(2) . . ?
C64 C63 H63 120.1 . . ?
C62 C63 H63 120.1 . . ?
C63 C64 C65 116.3(3) . . ?
C63 C64 C67 123.4(2) . . ?
C65 C64 C67 120.2(3) . . ?
C66 C65 C64 120.3(3) . . ?
C66 C65 H65 119.8 . . ?
C64 C65 H65 119.8 . . ?
N4 C66 C65 123.6(2) . . ?
N4 C66 H66 118.2 . . ?
C65 C66 H66 118.2 . . ?
C68 C67 C64 115.6(3) . . ?
C68 C67 H67A 108.4 . . ?
C64 C67 H67A 108.4 . . ?
C68 C67 H67B 108.4 . . ?
C64 C67 H67B 108.4 . . ?
H67A C67 H67B 107.4 . . ?
C67 C68 H68A 109.5 . . ?
C67 C68 H68B 109.5 . . ?
H68A C68 H68B 109.5 . . ?
C67 C68 H68C 109.5 . . ?
H68A C68 H68C 109.5 . . ?
H68B C68 H68C 109.5 . . ?
C41 N1 C45 117.2(2) . . ?
C41 N1 Ni1 124.00(18) . . ?
C45 N1 Ni1 118.52(17) . . ?
C48 N2 C52 116.8(2) . . ?
C48 N2 Ni1 121.38(17) . . ?
C52 N2 Ni1 121.77(18) . . ?
C55 N3 C59 116.3(2) . . ?
C55 N3 Ni2 120.34(17) . . ?
C59 N3 Ni2 123.33(17) . . ?
C62 N4 C66 116.7(2) . . ?
C62 N4 Ni2 124.25(18) . . ?
C66 N4 Ni2 118.06(16) . . ?
C5 O1 Ni1 125.23(16) . . ?
C7 O2 Ni1 125.09(17) . . ?
C14 O3 Ni1 123.01(16) . 2_666 ?
C16 O4 Ni1 123.85(16) . 2_666 ?
C25 O5 Ni2 125.32(15) . . ?
C27 O6 Ni2 125.02(15) . . ?
C34 O7 Ni2 125.08(15) . 2_665 ?
C36 O8 Ni2 125.13(15) . 2_665 ?
O2 Ni1 O3 87.08(7) . 2_666 ?
O2 Ni1 O1 90.46(7) . . ?
O3 Ni1 O1 176.90(7) 2_666 . ?
O2 Ni1 O4 176.47(7) . 2_666 ?
O3 Ni1 O4 90.17(7) 2_666 2_666 ?
O1 Ni1 O4 92.22(7) . 2_666 ?
O2 Ni1 N2 94.13(8) . . ?
O3 Ni1 N2 92.04(8) 2_666 . ?
O1 Ni1 N2 90.01(8) . . ?
O4 Ni1 N2 88.18(8) 2_666 . ?
O2 Ni1 N1 91.05(8) . . ?
O3 Ni1 N1 89.75(8) 2_666 . ?
O1 Ni1 N1 88.41(8) . . ?
O4 Ni1 N1 86.73(8) 2_666 . ?
N2 Ni1 N1 174.60(8) . . ?
O6 Ni2 O5 90.96(7) . . ?
O6 Ni2 O7 87.18(6) . 2_665 ?
O5 Ni2 O7 177.74(7) . 2_665 ?
O6 Ni2 O8 176.87(7) . 2_665 ?
O5 Ni2 O8 92.13(7) . 2_665 ?
O7 Ni2 O8 89.72(7) 2_665 2_665 ?
O6 Ni2 N3 91.57(7) . . ?
O5 Ni2 N3 89.73(8) . . ?
O7 Ni2 N3 91.61(7) 2_665 . ?
O8 Ni2 N3 88.98(7) 2_665 . ?
O6 Ni2 N4 93.53(7) . . ?
O5 Ni2 N4 89.23(8) . . ?
O7 Ni2 N4 89.60(7) 2_665 . ?
O8 Ni2 N4 85.99(7) 2_665 . ?
N3 Ni2 N4 174.82(8) . . ?

loop_
_geom_bond_atom_site_label_1
_geom_bond_atom_site_label_2
_geom_bond_distance
_geom_bond_site_symmetry_2
_geom_bond_publ_flag
C1 C4 1.530(4) . ?
C1 H1A 0.9800 . ?
C1 H1B 0.9800 . ?
C1 H1C 0.9800 . ?
C2 C4 1.526(4) . ?
C2 H2A 0.9800 . ?
C2 H2B 0.9800 . ?
C2 H2C 0.9800 . ?
C3 C4 1.533(4) . ?
C3 H3A 0.9800 . ?
C3 H3B 0.9800 . ?
C3 H3C 0.9800 . ?
C4 C5 1.548(4) . ?
C5 O1 1.265(3) . ?
C5 C6 1.395(4) . ?
C6 C7 1.400(4) . ?
C6 H6 0.9500 . ?
C7 O2 1.267(3) . ?
C7 C8 1.502(3) . ?
C8 C9 1.384(4) . ?
C8 C13 1.406(3) . ?
C13 C12 1.382(4) . ?
C13 H13 0.9500 . ?
C12 C11 1.374(4) . ?
C12 H12 0.9500 . ?
C11 C10 1.403(3) . ?
C11 H11 0.9500 . ?
C10 C9 1.391(3) . ?
C10 C14 1.503(4) . ?
C9 H9 0.9500 . ?
C14 O3 1.273(3) . ?
C14 C15 1.397(3) . ?
C15 C16 1.399(4) . ?
C15 H15 0.9500 . ?
C16 O4 1.268(3) . ?
C16 C17 1.540(3) . ?
C17 C19A 1.413(12) . ?
C17 C20 1.471(6) . ?
C17 C19 1.524(6) . ?
C17 C20A 1.545(13) . ?
C17 C18 1.574(6) . ?
C17 C18A 1.667(12) . ?
C18 H18A 0.9800 . ?
C18 H18B 0.9800 . ?
C18 H18C 0.9800 . ?
C19 H19A 0.9800 . ?
C19 H19B 0.9800 . ?
C19 H19C 0.9800 . ?
C20 H20A 0.9800 . ?
C20 H20B 0.9800 . ?
C20 H20C 0.9800 . ?
C18A H18D 0.9800 . ?
C18A H18E 0.9800 . ?
C18A H18F 0.9800 . ?
C19A H19D 0.9800 . ?
C19A H19E 0.9800 . ?
C19A H19F 0.9800 . ?
C20A H20D 0.9800 . ?
C20A H20E 0.9800 . ?
C20A H20F 0.9800 . ?
C21 C24 1.536(3) . ?
C21 H21A 0.9800 . ?
C21 H21B 0.9800 . ?
C21 H21C 0.9800 . ?
C22 C24 1.528(4) . ?
C22 H22A 0.9800 . ?
C22 H22B 0.9800 . ?
C22 H22C 0.9800 . ?
C23 C24 1.532(4) . ?
C23 H23A 0.9800 . ?
C23 H23B 0.9800 . ?
C23 H23C 0.9800 . ?
C24 C25 1.534(3) . ?
C25 O5 1.266(3) . ?
C25 C26 1.402(3) . ?
C26 C27 1.403(3) . ?
C26 H26 0.9500 . ?
C27 O6 1.258(3) . ?
C27 C28 1.504(3) . ?
C28 C29 1.382(3) . ?
C28 C33 1.399(3) . ?
C33 C32 1.384(3) . ?
C33 H33 0.9500 . ?
C32 C31 1.376(3) . ?
C32 H32 0.9500 . ?
C31 C30 1.401(3) . ?
C31 H31 0.9500 . ?
C30 C29 1.397(3) . ?
C30 C34 1.501(3) . ?
C29 H29 0.9500 . ?
C34 O7 1.261(3) . ?
C34 C35 1.400(3) . ?
C35 C36 1.397(3) . ?
C35 H35 0.9500 . ?
C36 O8 1.267(3) . ?
C36 C37 1.531(3) . ?
C37 C39 1.525(4) . ?
C37 C40 1.528(3) . ?
C37 C38 1.530(4) . ?
C38 H38A 0.9800 . ?
C38 H38B 0.9800 . ?
C38 H38C 0.9800 . ?
C39 H39A 0.9800 . ?
C39 H39B 0.9800 . ?
C39 H39C 0.9800 . ?
C40 H40A 0.9800 . ?
C40 H40B 0.9800 . ?
C40 H40C 0.9800 . ?
C41 N1 1.332(3) . ?
C41 C42 1.389(4) . ?
C41 H41 0.9500 . ?
C42 C43 1.379(4) . ?
C42 H42 0.9500 . ?
C43 C44 1.385(4) . ?
C43 C46 1.503(4) . ?
C44 C45 1.372(4) . ?
C44 H44 0.9500 . ?
C45 N1 1.341(3) . ?
C45 H45 0.9500 . ?
C46 C47 1.498(5) . ?
C46 H46A 0.9900 . ?
C46 H46B 0.9900 . ?
C47 H47A 0.9800 . ?
C47 H47B 0.9800 . ?
C47 H47C 0.9800 . ?
C48 N2 1.338(3) . ?
C48 C49 1.375(4) . ?
C48 H48 0.9500 . ?
C49 C50 1.388(4) . ?
C49 H49 0.9500 . ?
C50 C51 1.377(4) . ?
C50 C53 1.510(4) . ?
C51 C52 1.376(4) . ?
C51 H51 0.9500 . ?
C52 N2 1.343(3) . ?
C52 H52 0.9500 . ?
C53 C54 1.500(5) . ?
C53 H53A 0.9900 . ?
C53 H53B 0.9900 . ?
C54 H54A 0.9800 . ?
C54 H54B 0.9800 . ?
C54 H54C 0.9800 . ?
C55 N3 1.330(3) . ?
C55 C56 1.377(4) . ?
C55 H55 0.9500 . ?
C56 C57 1.374(4) . ?
C56 H56 0.9500 . ?
C57 C58 1.379(4) . ?
C57 C60A 1.501(10) . ?
C57 C60 1.540(10) . ?
C58 C59 1.370(4) . ?
C58 H58 0.9500 . ?
C59 N3 1.343(3) . ?
C59 H59 0.9500 . ?
C60 C61 1.438(12) . ?
C60 H60A 0.9900 . ?
C60 H60B 0.9900 . ?
C61 H61A 0.9800 . ?
C61 H61B 0.9800 . ?
C61 H61C 0.9800 . ?
C61A C60A 1.620(12) . ?
C61A H61D 0.9800 . ?
C61A H61E 0.9800 . ?
C61A H61F 0.9800 . ?
C60A H60C 0.9900 . ?
C60A H60D 0.9900 . ?
C62 N4 1.323(3) . ?
C62 C63 1.391(4) . ?
C62 H62 0.9500 . ?
C63 C64 1.380(4) . ?
C63 H63 0.9500 . ?
C64 C65 1.384(4) . ?
C64 C67 1.513(4) . ?
C65 C66 1.362(4) . ?
C65 H65 0.9500 . ?
C66 N4 1.335(3) . ?
C66 H66 0.9500 . ?
C67 C68 1.491(4) . ?
C67 H67A 0.9900 . ?
C67 H67B 0.9900 . ?
C68 H68A 0.9800 . ?
C68 H68B 0.9800 . ?
C68 H68C 0.9800 . ?
N1 Ni1 2.136(2) . ?
N2 Ni1 2.106(2) . ?
N3 Ni2 2.097(2) . ?
N4 Ni2 2.128(2) . ?
O1 Ni1 2.0234(18) . ?
O2 Ni1 2.0139(17) . ?
O3 Ni1 2.0170(18) 2_666 ?
O4 Ni1 2.0240(17) 2_666 ?
O5 Ni2 2.0163(17) . ?
O6 Ni2 2.0127(17) . ?
O7 Ni2 2.0173(16) 2_665 ?
O8 Ni2 2.0313(16) 2_665 ?
Ni1 O3 2.0170(18) 2_666 ?
Ni1 O4 2.0240(17) 2_666 ?
Ni2 O7 2.0173(16) 2_665 ?
Ni2 O8 2.0313(16) 2_665 ?

loop_
_geom_torsion_atom_site_label_1
_geom_torsion_atom_site_label_2
_geom_torsion_atom_site_label_3
_geom_torsion_atom_site_label_4
_geom_torsion
_geom_torsion_site_symmetry_1
_geom_torsion_site_symmetry_2
_geom_torsion_site_symmetry_3
_geom_torsion_site_symmetry_4
_geom_torsion_publ_flag
C2 C4 C5 O1 -165.4(2) . . . . ?
C1 C4 C5 O1 -43.3(3) . . . . ?
C3 C4 C5 O1 74.9(3) . . . . ?
C2 C4 C5 C6 18.4(3) . . . . ?
C1 C4 C5 C6 140.5(2) . . . . ?
C3 C4 C5 C6 -101.3(3) . . . . ?
O1 C5 C6 C7 -1.0(4) . . . . ?
C4 C5 C6 C7 174.8(2) . . . . ?
C5 C6 C7 O2 3.6(4) . . . . ?
C5 C6 C7 C8 -175.2(2) . . . . ?
O2 C7 C8 C9 26.8(3) . . . . ?
C6 C7 C8 C9 -154.2(2) . . . . ?
O2 C7 C8 C13 -149.1(2) . . . . ?
C6 C7 C8 C13 29.9(3) . . . . ?
C9 C8 C13 C12 0.3(4) . . . . ?
C7 C8 C13 C12 176.3(2) . . . . ?
C8 C13 C12 C11 0.5(4) . . . . ?
C13 C12 C11 C10 -0.8(4) . . . . ?
C12 C11 C10 C9 0.4(4) . . . . ?
C12 C11 C10 C14 -177.3(2) . . . . ?
C13 C8 C9 C10 -0.8(4) . . . . ?
C7 C8 C9 C10 -176.8(2) . . . . ?
C11 C10 C9 C8 0.5(4) . . . . ?
C14 C10 C9 C8 178.2(2) . . . . ?
C9 C10 C14 O3 12.3(3) . . . . ?
C11 C10 C14 O3 -170.0(2) . . . . ?
C9 C10 C14 C15 -166.2(2) . . . . ?
C11 C10 C14 C15 11.4(4) . . . . ?
O3 C14 C15 C16 1.4(4) . . . . ?
C10 C14 C15 C16 179.8(2) . . . . ?
C14 C15 C16 O4 -3.7(4) . . . . ?
C14 C15 C16 C17 176.1(2) . . . . ?
O4 C16 C17 C19A 119.3(7) . . . . ?
C15 C16 C17 C19A -60.5(7) . . . . ?
O4 C16 C17 C20 -51.4(4) . . . . ?
C15 C16 C17 C20 128.8(3) . . . . ?
O4 C16 C17 C19 179.4(3) . . . . ?
C15 C16 C17 C19 -0.4(4) . . . . ?
O4 C16 C17 C20A -17.8(6) . . . . ?
C15 C16 C17 C20A 162.4(6) . . . . ?
O4 C16 C17 C18 66.2(3) . . . . ?
C15 C16 C17 C18 -113.6(3) . . . . ?
O4 C16 C17 C18A -123.3(5) . . . . ?
C15 C16 C17 C18A 56.9(5) . . . . ?
C22 C24 C25 O5 175.9(2) . . . . ?
C23 C24 C25 O5 54.1(3) . . . . ?
C21 C24 C25 O5 -63.6(3) . . . . ?
C22 C24 C25 C26 -5.7(3) . . . . ?
C23 C24 C25 C26 -127.4(3) . . . . ?
C21 C24 C25 C26 114.8(3) . . . . ?
O5 C25 C26 C27 3.4(4) . . . . ?
C24 C25 C26 C27 -174.8(2) . . . . ?
C25 C26 C27 O6 -5.0(4) . . . . ?
C25 C26 C27 C28 175.9(2) . . . . ?
O6 C27 C28 C29 -16.9(3) . . . . ?
C26 C27 C28 C29 162.3(2) . . . . ?
O6 C27 C28 C33 163.8(2) . . . . ?
C26 C27 C28 C33 -17.0(4) . . . . ?
C29 C28 C33 C32 -1.8(4) . . . . ?
C27 C28 C33 C32 177.6(2) . . . . ?
C28 C33 C32 C31 0.9(4) . . . . ?
C33 C32 C31 C30 0.5(4) . . . . ?
C32 C31 C30 C29 -0.9(4) . . . . ?
C32 C31 C30 C34 180.0(2) . . . . ?
C33 C28 C29 C30 1.4(4) . . . . ?
C27 C28 C29 C30 -178.0(2) . . . . ?
C31 C30 C29 C28 0.0(4) . . . . ?
C34 C30 C29 C28 179.1(2) . . . . ?
C29 C30 C34 O7 -15.9(3) . . . . ?
C31 C30 C34 O7 163.3(2) . . . . ?
C29 C30 C34 C35 164.4(2) . . . . ?
C31 C30 C34 C35 -16.5(4) . . . . ?
O7 C34 C35 C36 -1.9(4) . . . . ?
C30 C34 C35 C36 177.8(2) . . . . ?
C34 C35 C36 O8 3.1(4) . . . . ?
C34 C35 C36 C37 -175.8(2) . . . . ?
O8 C36 C37 C39 58.6(3) . . . . ?
C35 C36 C37 C39 -122.4(3) . . . . ?
O8 C36 C37 C40 -58.9(3) . . . . ?
C35 C36 C37 C40 120.1(2) . . . . ?
O8 C36 C37 C38 -178.7(2) . . . . ?
C35 C36 C37 C38 0.3(3) . . . . ?
N1 C41 C42 C43 1.8(4) . . . . ?
C41 C42 C43 C44 -0.2(4) . . . . ?
C41 C42 C43 C46 178.4(3) . . . . ?
C42 C43 C44 C45 -0.8(4) . . . . ?
C46 C43 C44 C45 -179.4(3) . . . . ?
C43 C44 C45 N1 0.3(4) . . . . ?
C42 C43 C46 C47 -106.1(4) . . . . ?
C44 C43 C46 C47 72.4(4) . . . . ?
N2 C48 C49 C50 1.1(5) . . . . ?
C48 C49 C50 C51 -1.4(4) . . . . ?
C48 C49 C50 C53 178.9(3) . . . . ?
C49 C50 C51 C52 0.4(4) . . . . ?
C53 C50 C51 C52 -179.9(3) . . . . ?
C50 C51 C52 N2 1.1(4) . . . . ?
C51 C50 C53 C54 -104.3(3) . . . . ?
C49 C50 C53 C54 75.4(4) . . . . ?
N3 C55 C56 C57 0.3(5) . . . . ?
C55 C56 C57 C58 0.5(4) . . . . ?
C55 C56 C57 C60A -171.3(5) . . . . ?
C55 C56 C57 C60 175.2(5) . . . . ?
C56 C57 C58 C59 -1.1(4) . . . . ?
C60A C57 C58 C59 171.5(5) . . . . ?
C60 C57 C58 C59 -175.6(5) . . . . ?
C57 C58 C59 N3 0.9(4) . . . . ?
C56 C57 C60 C61 31.8(9) . . . . ?
C58 C57 C60 C61 -153.8(6) . . . . ?
C60A C57 C60 C61 -88(3) . . . . ?
C56 C57 C60A C61A -26.9(9) . . . . ?
C58 C57 C60A C61A 161.3(5) . . . . ?
C60 C57 C60A C61A 41(3) . . . . ?
N4 C62 C63 C64 -0.8(5) . . . . ?
C62 C63 C64 C65 -2.3(4) . . . . ?
C62 C63 C64 C67 175.0(3) . . . . ?
C63 C64 C65 C66 3.2(4) . . . . ?
C67 C64 C65 C66 -174.2(3) . . . . ?
C64 C65 C66 N4 -1.0(4) . . . . ?
C63 C64 C67 C68 23.3(4) . . . . ?
C65 C64 C67 C68 -159.4(3) . . . . ?
C42 C41 N1 C45 -2.2(4) . . . . ?
C42 C41 N1 Ni1 171.7(2) . . . . ?
C44 C45 N1 C41 1.2(4) . . . . ?
C44 C45 N1 Ni1 -173.0(2) . . . . ?
C49 C48 N2 C52 0.3(4) . . . . ?
C49 C48 N2 Ni1 -180.0(2) . . . . ?
C51 C52 N2 C48 -1.4(4) . . . . ?
C51 C52 N2 Ni1 178.84(19) . . . . ?
C56 C55 N3 C59 -0.5(4) . . . . ?
C56 C55 N3 Ni2 -178.8(2) . . . . ?
C58 C59 N3 C55 -0.1(4) . . . . ?
C58 C59 N3 Ni2 178.12(19) . . . . ?
C63 C62 N4 C66 3.1(4) . . . . ?
C63 C62 N4 Ni2 -165.2(2) . . . . ?
C65 C66 N4 C62 -2.2(4) . . . . ?
C65 C66 N4 Ni2 166.8(2) . . . . ?
C6 C5 O1 Ni1 -11.2(4) . . . . ?
C4 C5 O1 Ni1 172.85(15) . . . . ?
C6 C7 O2 Ni1 6.5(4) . . . . ?
C8 C7 O2 Ni1 -174.63(15) . . . . ?
C15 C14 O3 Ni1 18.1(3) . . . 2_666 ?
C10 C14 O3 Ni1 -160.33(15) . . . 2_666 ?
C15 C16 O4 Ni1 -14.1(4) . . . 2_666 ?
C17 C16 O4 Ni1 166.11(17) . . . 2_666 ?
C26 C25 O5 Ni2 8.4(4) . . . . ?
C24 C25 O5 Ni2 -173.31(15) . . . . ?
C26 C27 O6 Ni2 -5.6(3) . . . . ?
C28 C27 O6 Ni2 173.49(14) . . . . ?
C35 C34 O7 Ni2 -13.3(3) . . . 2_665 ?
C30 C34 O7 Ni2 166.98(15) . . . 2_665 ?
C35 C36 O8 Ni2 11.0(3) . . . 2_665 ?
C37 C36 O8 Ni2 -169.99(15) . . . 2_665 ?
C7 O2 Ni1 O3 165.3(2) . . . 2_666 ?
C7 O2 Ni1 O1 -12.8(2) . . . . ?
C7 O2 Ni1 N2 -102.8(2) . . . . ?
C7 O2 Ni1 N1 75.6(2) . . . . ?
C5 O1 Ni1 O2 15.1(2) . . . . ?
C5 O1 Ni1 O4 -162.59(19) . . . 2_666 ?
C5 O1 Ni1 N2 109.2(2) . . . . ?
C5 O1 Ni1 N1 -75.9(2) . . . . ?
C48 N2 Ni1 O2 63.2(2) . . . . ?
C52 N2 Ni1 O2 -117.08(19) . . . . ?
C48 N2 Ni1 O3 150.4(2) . . . 2_666 ?
C52 N2 Ni1 O3 -29.86(19) . . . 2_666 ?
C48 N2 Ni1 O1 -27.3(2) . . . . ?
C52 N2 Ni1 O1 152.46(19) . . . . ?
C48 N2 Ni1 O4 -119.5(2) . . . 2_666 ?
C52 N2 Ni1 O4 60.24(19) . . . 2_666 ?
C41 N1 Ni1 O2 53.7(2) . . . . ?
C45 N1 Ni1 O2 -132.45(19) . . . . ?
C41 N1 Ni1 O3 -33.4(2) . . . 2_666 ?
C45 N1 Ni1 O3 140.47(19) . . . 2_666 ?
C41 N1 Ni1 O1 144.1(2) . . . . ?
C45 N1 Ni1 O1 -42.03(19) . . . . ?
C41 N1 Ni1 O4 -123.5(2) . . . 2_666 ?
C45 N1 Ni1 O4 50.29(19) . . . 2_666 ?
C27 O6 Ni2 O5 11.96(19) . . . . ?
C27 O6 Ni2 O7 -166.75(19) . . . 2_665 ?
C27 O6 Ni2 N3 101.72(19) . . . . ?
C27 O6 Ni2 N4 -77.33(19) . . . . ?
C25 O5 Ni2 O6 -13.3(2) . . . . ?
C25 O5 Ni2 O8 166.13(19) . . . 2_665 ?
C25 O5 Ni2 N3 -104.9(2) . . . . ?
C25 O5 Ni2 N4 80.2(2) . . . . ?
C55 N3 Ni2 O6 135.1(2) . . . . ?
C59 N3 Ni2 O6 -43.04(19) . . . . ?
C55 N3 Ni2 O5 -133.9(2) . . . . ?
C59 N3 Ni2 O5 47.91(19) . . . . ?
C55 N3 Ni2 O7 47.9(2) . . . 2_665 ?
C59 N3 Ni2 O7 -130.27(19) . . . 2_665 ?
C55 N3 Ni2 O8 -41.8(2) . . . 2_665 ?
C59 N3 Ni2 O8 140.04(19) . . . 2_665 ?
C62 N4 Ni2 O6 -60.9(2) . . . . ?
C66 N4 Ni2 O6 130.96(19) . . . . ?
C62 N4 Ni2 O5 -151.8(2) . . . . ?
C66 N4 Ni2 O5 40.04(19) . . . . ?
C62 N4 Ni2 O7 26.2(2) . . . 2_665 ?
C66 N4 Ni2 O7 -141.89(19) . . . 2_665 ?
C62 N4 Ni2 O8 116.0(2) . . . 2_665 ?
C66 N4 Ni2 O8 -52.14(19) . . . 2_665 ?
